data_2217752
loop_
_publ_author_name
'Zou, Hao'
'Hou, Yubang'
'Yong, Xuejian'
'Cen, Yunbin'
'Bao, Feng'

_publ_section_title (<i>E</i>,<i>E</i>)-<i>N</i>-[3-(Biphenyl-2-ylimino)butan-2-ylidene]-2-phenylaniline
_journal_coeditor_code ER2044
_journal_issue 3
_journal_name_full 'Acta Crystallographica Section E'
_journal_page_first o567
_journal_paper_doi 10.1107/S1600536808003632
_journal_volume 64
_journal_year 2008
_chemical_formula_iupac 'C28 H24 N2'
_chemical_formula_moiety 'C28 H24 N2'
_chemical_formula_sum 'C28 H24 N2'
_chemical_formula_weight 388.49
_chemical_name_systematic
;
(E,E)-N-[3-(Biphenyl-2-ylimino)butan-2-ylidene]-2-phenylaniline
;
_space_group_IT_number 14
_symmetry_cell_setting monoclinic
_symmetry_space_group_name_Hall '-P 2yn'
_symmetry_space_group_name_H-M 'P 1 21/n 1'
_atom_sites_solution_hydrogens geom
_atom_sites_solution_primary direct
_atom_sites_solution_secondary difmap
_audit_creation_method SHELXL-97
_cell_angle_alpha 90.00
_cell_angle_beta 94.740(6)
_cell_angle_gamma 90.00
_cell_formula_units_Z 2
_cell_length_a 9.603(3)
_cell_length_b 8.017(3)
_cell_length_c 14.332(5)
_cell_measurement_reflns_used 775
_cell_measurement_temperature 273(2)
_cell_measurement_theta_max 26.05
_cell_measurement_theta_min 2.66
_cell_volume 1099.6(7)
_computing_cell_refinement 'SAINT (Bruker, 1998)'
_computing_data_collection 'SMART (Bruker, 1998)'
_computing_data_reduction 'SAINT (Bruker, 1998)'
_computing_molecular_graphics 'DIAMOND (Bergerhoff, 1996)'
_computing_publication_material 'SHELXTL (Sheldrick, 2008)'
_computing_structure_refinement 'SHELXL97 (Sheldrick, 2008)'
_computing_structure_solution 'SHELXS97 (Sheldrick, 2008)'
_diffrn_ambient_temperature 273(2)
_diffrn_detector_area_resol_mean 10
_diffrn_measured_fraction_theta_full 0.987
_diffrn_measured_fraction_theta_max 0.987
_diffrn_measurement_device_type 'Bruker SMART 1K CCD'
_diffrn_measurement_method \w
_diffrn_radiation_monochromator graphite
_diffrn_radiation_source 'fine-focus sealed tube'
_diffrn_radiation_type MoK\a
_diffrn_radiation_wavelength 0.71073
_diffrn_reflns_av_R_equivalents 0.0294
_diffrn_reflns_av_sigmaI/netI 0.0264
_diffrn_reflns_limit_h_max 12
_diffrn_reflns_limit_h_min -12
_diffrn_reflns_limit_k_max 8
_diffrn_reflns_limit_k_min -10
_diffrn_reflns_limit_l_max 18
_diffrn_reflns_limit_l_min -15
_diffrn_reflns_number 6608
_diffrn_reflns_theta_full 27.04
_diffrn_reflns_theta_max 27.04
_diffrn_reflns_theta_min 2.46
_diffrn_standards_number 0
_exptl_absorpt_coefficient_mu 0.068
_exptl_absorpt_correction_T_max 0.976
_exptl_absorpt_correction_T_min 0.973
_exptl_absorpt_correction_type multi-scan
_exptl_absorpt_process_details '(SADABS; Sheldrick, 2002)'
_exptl_crystal_colour yellow
_exptl_crystal_density_diffrn 1.173
_exptl_crystal_density_method 'not measured'
_exptl_crystal_description block
_exptl_crystal_F_000 412
_exptl_crystal_size_max 0.50
_exptl_crystal_size_mid 0.50
_exptl_crystal_size_min 0.45
_refine_diff_density_max 0.265
_refine_diff_density_min -0.190
_refine_ls_extinction_coef 0.126(15)
_refine_ls_extinction_expression Fc^*^=kFc[1+0.001xFc^2^\l^3^/sin(2\q)]^-1/4^
_refine_ls_extinction_method 'SHELXL97 (Sheldrick, 2008)'
_refine_ls_goodness_of_fit_ref 1.028
_refine_ls_hydrogen_treatment constr
_refine_ls_matrix_type full
_refine_ls_number_parameters 137
_refine_ls_number_reflns 2373
_refine_ls_number_restraints 0
_refine_ls_restrained_S_all 1.028
_refine_ls_R_factor_all 0.0638
_refine_ls_R_factor_gt 0.0488
_refine_ls_shift/su_max 0.000
_refine_ls_shift/su_mean 0.000
_refine_ls_structure_factor_coef Fsqd
_refine_ls_weighting_details 'calc w=1/[\s^2^(Fo^2^)+(0.1119P)^2^+0.1177P] where P=(Fo^2^+2Fc^2^)/3'
_refine_ls_weighting_scheme calc
_refine_ls_wR_factor_gt 0.1559
_refine_ls_wR_factor_ref 0.1779
_reflns_number_gt 1776
_reflns_number_total 2373
_reflns_threshold_expression I>2\s(I)
_cod_data_source_file er2044.cif
_cod_data_source_block I
_cod_original_cell_volume 1099.7(7)
_cod_original_sg_symbol_H-M 'P 21/n'
_cod_database_code 2217752
_cod_database_fobs_code 2217752

loop_
_symmetry_equiv_pos_as_xyz
'x, y, z'
'-x+1/2, y+1/2, -z+1/2'
'-x, -y, -z'
'x-1/2, -y-1/2, z-1/2'

loop_
_atom_site_type_symbol
_atom_site_label
_atom_site_fract_x
_atom_site_fract_y
_atom_site_fract_z
_atom_site_U_iso_or_equiv
_atom_site_adp_type
_atom_site_calc_flag
_atom_site_refinement_flags
_atom_site_occupancy
N N1 0.41183(12) 0.12272(16) 0.07641(9) 0.0549(4) Uani d . 1
C C1 0.28095(15) 0.14069(18) 0.11538(11) 0.0522(4) Uani d . 1
C C2 0.26218(19) 0.0733(2) 0.20274(12) 0.0678(5) Uani d . 1
H H2A 0.3336 0.0117 0.2340 0.081 Uiso calc R 1
C C3 0.1387(2) 0.0970(2) 0.24353(14) 0.0766(6) Uani d . 1
H H3A 0.1269 0.0505 0.3018 0.092 Uiso calc R 1
C C4 0.03264(19) 0.1895(2) 0.19818(14) 0.0728(5) Uani d . 1
H H4A -0.0501 0.2073 0.2261 0.087 Uiso calc R 1
C C5 0.05000(16) 0.2551(2) 0.11148(13) 0.0626(5) Uani d . 1
H H5A -0.0224 0.3163 0.0810 0.075 Uiso calc R 1
C C6 0.17315(14) 0.23261(18) 0.06781(10) 0.0513(4) Uani d . 1
C C7 0.18618(15) 0.30173(19) -0.02718(10) 0.0540(4) Uani d . 1
C C8 0.29127(18) 0.4124(2) -0.04477(12) 0.0638(5) Uani d . 1
H H8A 0.3572 0.4420 0.0036 0.077 Uiso calc R 1
C C9 0.3002(2) 0.4798(3) -0.13270(13) 0.0799(6) Uani d . 1
H H9A 0.3708 0.5554 -0.1429 0.096 Uiso calc R 1
C C10 0.2048(3) 0.4352(3) -0.20518(14) 0.0936(8) Uani d . 1
H H10A 0.2104 0.4808 -0.2644 0.112 Uiso calc R 1
C C11 0.1018(3) 0.3236(3) -0.18970(15) 0.0941(8) Uani d . 1
H H11A 0.0383 0.2920 -0.2391 0.113 Uiso calc R 1
C C12 0.09052(19) 0.2568(3) -0.10133(13) 0.0731(5) Uani d . 1
H H12A 0.0191 0.1820 -0.0916 0.088 Uiso calc R 1
C C13 0.43020(13) 0.00418(18) 0.02004(10) 0.0503(4) Uani d . 1
C C14 0.32384(18) -0.1253(3) -0.00980(15) 0.0783(6) Uani d . 1
H H14C 0.3624 -0.2013 -0.0526 0.117 Uiso calc R 1
H H14B 0.2426 -0.0724 -0.0401 0.117 Uiso calc R 1
H H14A 0.2982 -0.1855 0.0441 0.117 Uiso calc R 1

loop_
_atom_site_aniso_label
_atom_site_aniso_U_11
_atom_site_aniso_U_22
_atom_site_aniso_U_33
_atom_site_aniso_U_12
_atom_site_aniso_U_13
_atom_site_aniso_U_23
N1 0.0449(7) 0.0577(7) 0.0620(8) 0.0032(5) 0.0036(5) -0.0031(6)
C1 0.0450(7) 0.0529(8) 0.0590(8) -0.0012(6) 0.0060(6) -0.0063(6)
C2 0.0647(10) 0.0702(10) 0.0682(10) 0.0027(8) 0.0049(8) 0.0078(8)
C3 0.0831(13) 0.0817(12) 0.0680(11) -0.0117(10) 0.0237(9) 0.0057(9)
C4 0.0608(10) 0.0759(11) 0.0854(12) -0.0047(9) 0.0285(9) -0.0047(9)
C5 0.0489(9) 0.0618(9) 0.0783(11) 0.0025(7) 0.0126(7) -0.0076(7)
C6 0.0464(8) 0.0481(8) 0.0594(8) -0.0015(6) 0.0056(6) -0.0090(6)
C7 0.0503(8) 0.0545(8) 0.0570(8) 0.0132(6) 0.0045(6) -0.0080(6)
C8 0.0706(10) 0.0619(10) 0.0605(10) 0.0030(8) 0.0155(7) -0.0056(7)
C9 0.1029(15) 0.0716(11) 0.0695(11) 0.0155(10) 0.0331(10) 0.0031(9)
C10 0.128(2) 0.0970(16) 0.0586(11) 0.0514(15) 0.0237(12) 0.0052(10)
C11 0.1005(16) 0.1150(18) 0.0631(12) 0.0464(15) -0.0156(11) -0.0194(12)
C12 0.0634(10) 0.0816(12) 0.0721(11) 0.0155(9) -0.0080(8) -0.0144(9)
C13 0.0435(8) 0.0497(8) 0.0573(8) 0.0037(6) 0.0018(6) 0.0011(6)
C14 0.0592(10) 0.0759(12) 0.1026(14) -0.0153(9) 0.0236(9) -0.0272(10)

loop_
_atom_type_symbol
_atom_type_description
_atom_type_scat_dispersion_real
_atom_type_scat_dispersion_imag
_atom_type_scat_source
C C 0.0033 0.0016 'International Tables Vol C Tables 4.2.6.8 and 6.1.1.4'
H H 0.0000 0.0000 'International Tables Vol C Tables 4.2.6.8 and 6.1.1.4'
N N 0.0061 0.0033 'International Tables Vol C Tables 4.2.6.8 and 6.1.1.4'

loop_
_geom_angle_atom_site_label_1
_geom_angle_atom_site_label_2
_geom_angle_atom_site_label_3
_geom_angle_site_symmetry_3
_geom_angle
C13 N1 C1 . 119.94(12)
C2 C1 C6 . 119.83(14)
C2 C1 N1 . 119.91(14)
C6 C1 N1 . 120.19(14)
C3 C2 C1 . 120.61(16)
C3 C2 H2A . 119.7
C1 C2 H2A . 119.7
C2 C3 C4 . 120.15(17)
C2 C3 H3A . 119.9
C4 C3 H3A . 119.9
C5 C4 C3 . 119.54(16)
C5 C4 H4A . 120.2
C3 C4 H4A . 120.2
C4 C5 C6 . 121.86(16)
C4 C5 H5A . 119.1
C6 C5 H5A . 119.1
C5 C6 C1 . 118.00(15)
C5 C6 C7 . 120.13(14)
C1 C6 C7 . 121.85(13)
C8 C7 C12 . 118.16(16)
C8 C7 C6 . 121.66(14)
C12 C7 C6 . 120.18(16)
C9 C8 C7 . 121.27(18)
C9 C8 H8A . 119.4
C7 C8 H8A . 119.4
C10 C9 C8 . 120.0(2)
C10 C9 H9A . 120.0
C8 C9 H9A . 120.0
C11 C10 C9 . 119.61(19)
C11 C10 H10A . 120.2
C9 C10 H10A . 120.2
C10 C11 C12 . 120.9(2)
C10 C11 H11A . 119.5
C12 C11 H11A . 119.5
C11 C12 C7 . 120.0(2)
C11 C12 H12A . 120.0
C7 C12 H12A . 120.0
N1 C13 C14 . 125.10(14)
N1 C13 C13 3_655 116.87(15)
C14 C13 C13 3_655 118.03(16)
C13 C14 H14C . 109.5
C13 C14 H14B . 109.5
H14C C14 H14B . 109.5
C13 C14 H14A . 109.5
H14C C14 H14A . 109.5
H14B C14 H14A . 109.5

loop_
_geom_bond_atom_site_label_1
_geom_bond_atom_site_label_2
_geom_bond_site_symmetry_2
_geom_bond_distance
N1 C13 . 1.2691(19)
N1 C1 . 1.424(2)
C1 C2 . 1.389(2)
C1 C6 . 1.401(2)
C2 C3 . 1.378(3)
C2 H2A . 0.9300
C3 C4 . 1.378(3)
C3 H3A . 0.9300
C4 C5 . 1.372(3)
C4 H4A . 0.9300
C5 C6 . 1.395(2)
C5 H5A . 0.9300
C6 C7 . 1.485(2)
C7 C8 . 1.383(2)
C7 C12 . 1.393(2)
C8 C9 . 1.380(3)
C8 H8A . 0.9300
C9 C10 . 1.374(3)
C9 H9A . 0.9300
C10 C11 . 1.365(3)
C10 H10A . 0.9300
C11 C12 . 1.388(3)
C11 H11A . 0.9300
C12 H12A . 0.9300
C13 C14 . 1.494(2)
C13 C13 3_655 1.503(3)
C14 H14C . 0.9600
C14 H14B . 0.9600
C14 H14A . 0.9600
